data_2206659
loop_
_publ_author_name
'Li, Zong-Xiao'
'Zhang, Xin-Li'

_publ_section_title
;
 Bis[4-chloro-2-(cyclohexyliminomethyl)phenolato]zinc(II)
;
_journal_coeditor_code CI6629
_journal_issue 9
_journal_name_full 'Acta Crystallographica Section E'
_journal_page_first m1755
_journal_page_last m1756
_journal_paper_doi 10.1107/S1600536805025250
_journal_volume 61
_journal_year 2005
_chemical_formula_iupac '{Zn (C13 H15 Cl1 N1 O1)2]'
_chemical_formula_moiety 'C26 H30 Cl2 N2 O2 Zn'
_chemical_formula_sum 'C26 H30 Cl2 N2 O2 Zn'
_chemical_formula_weight 538.79
_chemical_name_systematic
;
Bis[4-chloro-2-(cyclohexyliminomethyl)phenolato]zinc(II)
;
_space_group_IT_number 61
_symmetry_cell_setting orthorhombic
_symmetry_space_group_name_Hall '-P 2ac 2ab'
_symmetry_space_group_name_H-M 'P b c a'
_atom_sites_solution_hydrogens geom
_atom_sites_solution_primary direct
_atom_sites_solution_secondary difmap
_audit_creation_method SHELXL-97
_cell_angle_alpha 90.00
_cell_angle_beta 90.00
_cell_angle_gamma 90.00
_cell_formula_units_Z 8
_cell_length_a 14.848(2)
_cell_length_b 13.567(2)
_cell_length_c 24.993(5)
_cell_measurement_reflns_used 30
_cell_measurement_temperature 296(2)
_cell_measurement_theta_max 13.57
_cell_measurement_theta_min 2.19
_cell_volume 5034.7(14)
_computing_cell_refinement XSCANS
_computing_data_collection 'XSCANS (Siemens, 1995)'
_computing_data_reduction 'SHELXTL (Siemens, 1995)'
_computing_molecular_graphics SHELXTL
_computing_publication_material SHELXL97
_computing_structure_refinement 'SHELXL97 (Sheldrick, 1997)'
_computing_structure_solution 'SHELXS97 (Sheldrick, 1997)'
_diffrn_ambient_temperature 296(2)
_diffrn_measured_fraction_theta_full 1.000
_diffrn_measured_fraction_theta_max 1.000
_diffrn_measurement_device_type 'Siemens P4'
_diffrn_measurement_method \w
_diffrn_radiation_monochromator graphite
_diffrn_radiation_source 'normal-focus sealed tube'
_diffrn_radiation_type MoK\a
_diffrn_radiation_wavelength 0.71073
_diffrn_reflns_av_R_equivalents 0.0237
_diffrn_reflns_av_sigmaI/netI 0.0694
_diffrn_reflns_limit_h_max 17
_diffrn_reflns_limit_h_min 0
_diffrn_reflns_limit_k_max 16
_diffrn_reflns_limit_k_min 0
_diffrn_reflns_limit_l_max 1
_diffrn_reflns_limit_l_min -30
_diffrn_reflns_number 5714
_diffrn_reflns_theta_full 25.50
_diffrn_reflns_theta_max 25.50
_diffrn_reflns_theta_min 1.63
_diffrn_standards_decay_% 3.41
_diffrn_standards_interval_count 97
_diffrn_standards_number 3
_exptl_absorpt_coefficient_mu 1.214
_exptl_absorpt_correction_T_max 0.747
_exptl_absorpt_correction_T_min 0.472
_exptl_absorpt_correction_type psi-scan
_exptl_absorpt_process_details '(XSCANS; Siemens, 1995)'
_exptl_crystal_colour brown
_exptl_crystal_density_diffrn 1.422
_exptl_crystal_density_method 'not measured'
_exptl_crystal_description Block
_exptl_crystal_F_000 2240
_exptl_crystal_size_max 0.68
_exptl_crystal_size_mid 0.50
_exptl_crystal_size_min 0.24
_refine_diff_density_max 0.227
_refine_diff_density_min -0.341
_refine_ls_extinction_coef 0.00191(12)
_refine_ls_extinction_expression Fc^*^=kFc[1+0.001xFc^2^\l^3^/sin(2\q)]^-1/4^
_refine_ls_extinction_method SHELXL97
_refine_ls_goodness_of_fit_ref 0.901
_refine_ls_hydrogen_treatment constr
_refine_ls_matrix_type full
_refine_ls_number_parameters 299
_refine_ls_number_reflns 4687
_refine_ls_number_restraints 0
_refine_ls_restrained_S_all 0.901
_refine_ls_R_factor_all 0.0899
_refine_ls_R_factor_gt 0.0373
_refine_ls_shift/su_max 0.001
_refine_ls_shift/su_mean 0.000
_refine_ls_structure_factor_coef Fsqd
_refine_ls_weighting_details 'calc w = 1/[\s^2^(Fo^2^)+(0.0308P)^2^] where P = (Fo^2^+2Fc^2^)/3'
_refine_ls_weighting_scheme calc
_refine_ls_wR_factor_gt 0.0661
_refine_ls_wR_factor_ref 0.0746
_reflns_number_gt 2587
_reflns_number_total 4687
_reflns_threshold_expression I>2\s(I)
_cod_data_source_file ci6629.cif
_cod_data_source_block I
_cod_depositor_comments
;
The following automatic conversions were performed:
'_symmetry_cell_setting' value 'Orthorhombic' changed to 'orthorhombic'
according to '/home/saulius/struct/CIF-dictionaries/cif_core.dic'
dictionary named 'cif_core.dic' version 2.4.1 from 2010-06-29.

Automatic conversion script
Id: cif_fix_enum 1527 2010-12-29 10:47:43Z saulius 

The following automatic conversions were performed:

'_symmetry_cell_setting' value 'Orthorhombic' changed to
'orthorhombic' according to
/home/saulius/struct/CIF-dictionaries/cif_core.dic dictionary named
'cif_core.dic' version 2.4.1 from 2010-06-29.

Automatic conversion script
Id: cif_fix_values 1715 2011-07-08 13:25:40Z adriana 
;
_cod_original_cell_volume 5034.5(13)
_cod_database_code 2206659
_cod_database_fobs_code 2206659

loop_
_symmetry_equiv_pos_as_xyz
'x, y, z'
'-x+1/2, -y, z+1/2'
'-x, y+1/2, -z+1/2'
'x+1/2, -y+1/2, -z'
'-x, -y, -z'
'x-1/2, y, -z-1/2'
'x, -y-1/2, z-1/2'
'-x-1/2, y-1/2, z'

loop_
_atom_site_label
_atom_site_fract_x
_atom_site_fract_y
_atom_site_fract_z
_atom_site_U_iso_or_equiv
_atom_site_adp_type
_atom_site_calc_flag
_atom_site_refinement_flags
_atom_site_occupancy
_atom_site_type_symbol
Zn 0.64196(2) 0.58257(3) 0.305777(14) 0.04529(13) Uani d . 1 Zn
Cl1 0.82237(6) 0.26492(7) 0.10343(3) 0.0691(3) Uani d . 1 Cl
Cl2 0.38801(8) 0.88393(8) 0.48846(4) 0.0945(4) Uani d . 1 Cl
O1 0.71863(13) 0.59206(15) 0.24402(8) 0.0511(6) Uani d . 1 O
O2 0.66003(13) 0.66812(15) 0.36550(9) 0.0556(6) Uani d . 1 O
N1 0.67360(16) 0.44078(17) 0.32149(9) 0.0413(6) Uani d . 1 N
N2 0.51475(15) 0.62634(17) 0.29080(9) 0.0399(6) Uani d . 1 N
C1 0.5955(2) 0.7105(2) 0.39229(13) 0.0447(8) Uani d . 1 C
C2 0.6150(2) 0.7521(2) 0.44308(14) 0.0569(9) Uani d . 1 C
H2 0.6721 0.7433 0.4575 0.068 Uiso calc R 1 H
C3 0.5532(3) 0.8042(2) 0.47122(13) 0.0605(10) Uani d . 1 C
H3 0.5697 0.8327 0.5036 0.073 Uiso calc R 1 H
C4 0.4660(2) 0.8156(2) 0.45262(13) 0.0557(9) Uani d . 1 C
C5 0.4424(2) 0.7732(2) 0.40463(12) 0.0517(9) Uani d . 1 C
H5 0.3837 0.7799 0.3921 0.062 Uiso calc R 1 H
C6 0.5052(2) 0.7199(2) 0.37418(12) 0.0417(8) Uani d . 1 C
C7 0.4726(2) 0.6810(2) 0.32398(12) 0.0446(8) Uani d . 1 C
H7 0.4139 0.6977 0.3147 0.054 Uiso calc R 1 H
C8 0.4671(2) 0.5996(2) 0.24119(12) 0.0424(8) Uani d . 1 C
H8 0.4029 0.6142 0.2458 0.051 Uiso calc R 1 H
C9 0.4774(2) 0.4906(2) 0.22997(12) 0.0510(9) Uani d . 1 C
H9A 0.4500 0.4530 0.2587 0.061 Uiso calc R 1 H
H9B 0.5408 0.4738 0.2285 0.061 Uiso calc R 1 H
C10 0.4327(2) 0.4638(3) 0.17712(13) 0.0651(10) Uani d . 1 C
H10A 0.4421 0.3943 0.1699 0.078 Uiso calc R 1 H
H10B 0.3684 0.4752 0.1798 0.078 Uiso calc R 1 H
C11 0.4702(2) 0.5235(3) 0.13173(14) 0.0728(11) Uani d . 1 C
H11A 0.4393 0.5063 0.0989 0.087 Uiso calc R 1 H
H11B 0.5336 0.5083 0.1272 0.087 Uiso calc R 1 H
C12 0.4593(3) 0.6326(3) 0.14229(13) 0.0720(11) Uani d . 1 C
H12A 0.3957 0.6490 0.1432 0.086 Uiso calc R 1 H
H12B 0.4869 0.6698 0.1135 0.086 Uiso calc R 1 H
C13 0.5028(2) 0.6612(2) 0.19529(12) 0.0608(10) Uani d . 1 C
H13A 0.5675 0.6525 0.1927 0.073 Uiso calc R 1 H
H13B 0.4910 0.7303 0.2025 0.073 Uiso calc R 1 H
C14 0.74025(19) 0.5145(2) 0.21489(12) 0.0422(8) Uani d . 1 C
C15 0.7690(2) 0.5304(3) 0.16133(13) 0.0537(9) Uani d . 1 C
H15 0.7709 0.5945 0.1482 0.064 Uiso calc R 1 H
C16 0.7937(2) 0.4551(3) 0.12867(13) 0.0526(9) Uani d . 1 C
H16 0.8119 0.4684 0.0938 0.063 Uiso calc R 1 H
C17 0.7921(2) 0.3594(2) 0.14683(13) 0.0470(8) Uani d . 1 C
C18 0.76606(18) 0.3398(2) 0.19832(12) 0.0443(8) Uani d . 1 C
H18 0.7668 0.2752 0.2108 0.053 Uiso calc R 1 H
C19 0.73829(17) 0.4160(2) 0.23249(11) 0.0375(7) Uani d . 1 C
C20 0.71104(19) 0.3870(2) 0.28612(12) 0.0442(8) Uani d . 1 C
H20 0.7222 0.3219 0.2957 0.053 Uiso calc R 1 H
C21 0.65493(19) 0.3976(2) 0.37475(12) 0.0473(8) Uani d . 1 C
H21 0.6650 0.3263 0.3731 0.057 Uiso calc R 1 H
C22 0.55684(19) 0.4166(2) 0.38920(12) 0.0509(8) Uani d . 1 C
H22A 0.5180 0.3831 0.3639 0.061 Uiso calc R 1 H
H22B 0.5444 0.4867 0.3871 0.061 Uiso calc R 1 H
C23 0.5369(2) 0.3798(2) 0.44557(12) 0.0583(9) Uani d . 1 C
H23A 0.4748 0.3945 0.4547 0.070 Uiso calc R 1 H
H23B 0.5449 0.3089 0.4470 0.070 Uiso calc R 1 H
C24 0.5988(2) 0.4284(2) 0.48561(13) 0.0603(10) Uani d . 1 C
H24A 0.5856 0.4037 0.5212 0.072 Uiso calc R 1 H
H24B 0.5885 0.4990 0.4856 0.072 Uiso calc R 1 H
C25 0.6968(2) 0.4075(3) 0.47208(12) 0.0670(10) Uani d . 1 C
H25A 0.7083 0.3374 0.4751 0.080 Uiso calc R 1 H
H25B 0.7355 0.4414 0.4974 0.080 Uiso calc R 1 H
C26 0.71891(19) 0.4419(3) 0.41536(12) 0.0578(10) Uani d . 1 C
H26A 0.7151 0.5132 0.4137 0.069 Uiso calc R 1 H
H26B 0.7801 0.4230 0.4066 0.069 Uiso calc R 1 H

loop_
_atom_site_aniso_label
_atom_site_aniso_U_11
_atom_site_aniso_U_22
_atom_site_aniso_U_33
_atom_site_aniso_U_12
_atom_site_aniso_U_13
_atom_site_aniso_U_23
Zn 0.0418(2) 0.0419(2) 0.0522(2) 0.00267(19) 0.00011(19) 0.0037(2)
Cl1 0.0838(6) 0.0694(6) 0.0540(6) 0.0026(5) 0.0207(5) -0.0048(5)
Cl2 0.1173(9) 0.1069(9) 0.0591(6) 0.0248(7) 0.0113(6) -0.0272(6)
O1 0.0575(13) 0.0393(12) 0.0565(14) -0.0003(11) 0.0145(11) 0.0074(12)
O2 0.0475(13) 0.0540(14) 0.0651(16) 0.0026(11) -0.0119(12) -0.0101(13)
N1 0.0423(14) 0.0409(15) 0.0408(16) 0.0047(12) 0.0072(12) 0.0073(13)
N2 0.0429(15) 0.0407(14) 0.0362(16) 0.0020(12) -0.0051(13) -0.0030(13)
C1 0.054(2) 0.0340(18) 0.046(2) -0.0089(16) -0.0060(18) 0.0096(17)
C2 0.064(2) 0.056(2) 0.051(2) -0.010(2) -0.016(2) 0.0020(19)
C3 0.091(3) 0.054(2) 0.037(2) -0.016(2) -0.008(2) -0.0027(18)
C4 0.079(3) 0.048(2) 0.040(2) 0.000(2) 0.0062(19) -0.0022(18)
C5 0.059(2) 0.050(2) 0.046(2) 0.0007(18) -0.0063(18) 0.0002(18)
C6 0.0493(19) 0.0378(18) 0.0382(19) 0.0014(16) -0.0032(17) 0.0014(16)
C7 0.0437(19) 0.0429(19) 0.047(2) 0.0001(16) -0.0098(16) 0.0026(17)
C8 0.0395(17) 0.047(2) 0.0402(19) 0.0042(15) -0.0063(15) -0.0083(17)
C9 0.052(2) 0.047(2) 0.054(2) -0.0016(17) -0.0004(17) -0.0026(18)
C10 0.072(2) 0.054(2) 0.069(3) -0.0049(19) -0.008(2) -0.024(2)
C11 0.079(3) 0.095(3) 0.044(2) -0.006(2) 0.001(2) -0.023(2)
C12 0.090(3) 0.082(3) 0.044(2) -0.011(2) -0.012(2) 0.008(2)
C13 0.083(3) 0.050(2) 0.049(2) -0.0091(19) -0.013(2) 0.004(2)
C14 0.0315(17) 0.050(2) 0.046(2) -0.0034(16) 0.0003(16) 0.0083(18)
C15 0.054(2) 0.048(2) 0.059(2) 0.0015(18) 0.0073(19) 0.019(2)
C16 0.057(2) 0.061(2) 0.039(2) 0.0007(18) 0.0082(17) 0.014(2)
C17 0.0434(18) 0.051(2) 0.046(2) 0.0024(17) 0.0038(17) 0.0036(18)
C18 0.0406(19) 0.0459(18) 0.046(2) 0.0007(15) 0.0060(17) 0.0080(19)
C19 0.0348(16) 0.0390(17) 0.0388(18) -0.0006(16) 0.0031(14) 0.0094(17)
C20 0.0429(18) 0.0383(18) 0.051(2) 0.0005(15) 0.0049(16) 0.0108(17)
C21 0.057(2) 0.040(2) 0.045(2) 0.0049(16) 0.0146(17) 0.0066(16)
C22 0.0488(19) 0.0506(19) 0.053(2) -0.0040(18) 0.0090(17) 0.0012(19)
C23 0.061(2) 0.060(2) 0.054(2) -0.0017(18) 0.0209(19) -0.0022(19)
C24 0.068(2) 0.064(2) 0.049(2) 0.006(2) 0.0162(19) -0.001(2)
C25 0.064(2) 0.089(3) 0.047(2) 0.012(2) 0.0043(19) 0.012(2)
C26 0.0414(19) 0.079(3) 0.053(2) 0.0098(18) 0.0056(17) 0.022(2)

loop_
_atom_type_symbol
_atom_type_description
_atom_type_scat_dispersion_real
_atom_type_scat_dispersion_imag
_atom_type_scat_source
C C 0.0033 0.0016 'International Tables Vol C Tables 4.2.6.8 and 6.1.1.4'
H H 0.0000 0.0000 'International Tables Vol C Tables 4.2.6.8 and 6.1.1.4'
N N 0.0061 0.0033 'International Tables Vol C Tables 4.2.6.8 and 6.1.1.4'
O O 0.0106 0.0060 'International Tables Vol C Tables 4.2.6.8 and 6.1.1.4'
Cl Cl 0.1484 0.1585 'International Tables Vol C Tables 4.2.6.8 and 6.1.1.4'
Zn Zn 0.2839 1.4301 'International Tables Vol C Tables 4.2.6.8 and 6.1.1.4'

loop_
_geom_angle_atom_site_label_1
_geom_angle_atom_site_label_2
_geom_angle_atom_site_label_3
_geom_angle
_geom_angle_publ_flag
O2 Zn O1 120.24(9) y
O2 Zn N2 95.61(9) y
O1 Zn N2 112.72(9) y
O2 Zn N1 113.23(9) y
O1 Zn N1 94.72(9) y
N2 Zn N1 122.35(9) y
C14 O1 Zn 122.25(18) ?
C1 O2 Zn 124.50(19) ?
C20 N1 C21 118.6(2) ?
C20 N1 Zn 120.8(2) ?
C21 N1 Zn 120.56(18) ?
C7 N2 C8 117.0(2) ?
C7 N2 Zn 120.7(2) ?
C8 N2 Zn 122.27(19) ?
O2 C1 C2 119.0(3) ?
O2 C1 C6 124.8(3) ?
C2 C1 C6 116.2(3) ?
C3 C2 C1 122.3(3) ?
C3 C2 H2 118.9 ?
C1 C2 H2 118.9 ?
C2 C3 C4 121.2(3) ?
C2 C3 H3 119.4 ?
C4 C3 H3 119.4 ?
C5 C4 C3 118.9(3) ?
C5 C4 Cl2 120.3(3) ?
C3 C4 Cl2 120.8(3) ?
C4 C5 C6 121.3(3) ?
C4 C5 H5 119.4 ?
C6 C5 H5 119.4 ?
C5 C6 C1 120.0(3) ?
C5 C6 C7 115.9(3) ?
C1 C6 C7 124.0(3) ?
N2 C7 C6 127.8(3) ?
N2 C7 H7 116.1 ?
C6 C7 H7 116.1 ?
N2 C8 C9 110.4(2) ?
N2 C8 C13 109.5(2) ?
C9 C8 C13 111.3(3) ?
N2 C8 H8 108.5 ?
C9 C8 H8 108.5 ?
C13 C8 H8 108.5 ?
C8 C9 C10 110.5(3) ?
C8 C9 H9A 109.5 ?
C10 C9 H9A 109.5 ?
C8 C9 H9B 109.5 ?
C10 C9 H9B 109.5 ?
H9A C9 H9B 108.1 ?
C11 C10 C9 111.4(3) ?
C11 C10 H10A 109.3 ?
C9 C10 H10A 109.3 ?
C11 C10 H10B 109.3 ?
C9 C10 H10B 109.3 ?
H10A C10 H10B 108.0 ?
C10 C11 C12 110.9(3) ?
C10 C11 H11A 109.5 ?
C12 C11 H11A 109.5 ?
C10 C11 H11B 109.5 ?
C12 C11 H11B 109.5 ?
H11A C11 H11B 108.1 ?
C11 C12 C13 110.8(3) ?
C11 C12 H12A 109.5 ?
C13 C12 H12A 109.5 ?
C11 C12 H12B 109.5 ?
C13 C12 H12B 109.5 ?
H12A C12 H12B 108.1 ?
C8 C13 C12 111.7(3) ?
C8 C13 H13A 109.3 ?
C12 C13 H13A 109.3 ?
C8 C13 H13B 109.3 ?
C12 C13 H13B 109.3 ?
H13A C13 H13B 107.9 ?
O1 C14 C19 125.4(3) ?
O1 C14 C15 118.1(3) ?
C19 C14 C15 116.4(3) ?
C16 C15 C14 122.2(3) ?
C16 C15 H15 118.9 ?
C14 C15 H15 118.9 ?
C15 C16 C17 120.5(3) ?
C15 C16 H16 119.8 ?
C17 C16 H16 119.8 ?
C18 C17 C16 119.9(3) ?
C18 C17 Cl1 121.1(3) ?
C16 C17 Cl1 119.1(3) ?
C17 C18 C19 120.8(3) ?
C17 C18 H18 119.6 ?
C19 C18 H18 119.6 ?
C18 C19 C14 120.2(3) ?
C18 C19 C20 116.3(3) ?
C14 C19 C20 123.4(3) ?
N1 C20 C19 127.3(3) ?
N1 C20 H20 116.4 ?
C19 C20 H20 116.4 ?
N1 C21 C26 109.2(2) ?
N1 C21 C22 109.0(2) ?
C26 C21 C22 111.9(2) ?
N1 C21 H21 108.9 ?
C26 C21 H21 108.9 ?
C22 C21 H21 108.9 ?
C21 C22 C23 110.5(3) ?
C21 C22 H22A 109.6 ?
C23 C22 H22A 109.6 ?
C21 C22 H22B 109.6 ?
C23 C22 H22B 109.6 ?
H22A C22 H22B 108.1 ?
C24 C23 C22 110.6(3) ?
C24 C23 H23A 109.5 ?
C22 C23 H23A 109.5 ?
C24 C23 H23B 109.5 ?
C22 C23 H23B 109.5 ?
H23A C23 H23B 108.1 ?
C23 C24 C25 110.7(3) ?
C23 C24 H24A 109.5 ?
C25 C24 H24A 109.5 ?
C23 C24 H24B 109.5 ?
C25 C24 H24B 109.5 ?
H24A C24 H24B 108.1 ?
C24 C25 C26 110.8(3) ?
C24 C25 H25A 109.5 ?
C26 C25 H25A 109.5 ?
C24 C25 H25B 109.5 ?
C26 C25 H25B 109.5 ?
H25A C25 H25B 108.1 ?
C21 C26 C25 111.5(3) ?
C21 C26 H26A 109.3 ?
C25 C26 H26A 109.3 ?
C21 C26 H26B 109.3 ?
C25 C26 H26B 109.3 ?
H26A C26 H26B 108.0 ?

loop_
_geom_bond_atom_site_label_1
_geom_bond_atom_site_label_2
_geom_bond_distance
_geom_bond_publ_flag
Zn O2 1.910(2) y
Zn O1 1.922(2) y
Zn N2 2.015(2) y
Zn N1 2.019(2) y
Cl1 C17 1.738(3) ?
Cl2 C4 1.733(3) ?
O1 C14 1.320(3) ?
O2 C1 1.302(3) ?
N1 C20 1.274(3) ?
N1 C21 1.480(3) ?
N2 C7 1.276(3) ?
N2 C8 1.473(3) ?
C1 C2 1.419(4) ?
C1 C6 1.421(4) ?
C2 C3 1.354(4) ?
C2 H2 0.93 ?
C3 C4 1.385(4) ?
C3 H3 0.93 ?
C4 C5 1.376(4) ?
C5 C6 1.404(4) ?
C5 H5 0.93 ?
C6 C7 1.444(4) ?
C7 H7 0.93 ?
C8 C9 1.513(4) ?
C8 C13 1.515(4) ?
C8 H8 0.98 ?
C9 C10 1.522(4) ?
C9 H9A 0.97 ?
C9 H9B 0.97 ?
C10 C11 1.501(4) ?
C10 H10A 0.97 ?
C10 H10B 0.97 ?
C11 C12 1.512(4) ?
C11 H11A 0.97 ?
C11 H11B 0.97 ?
C12 C13 1.524(4) ?
C12 H12A 0.97 ?
C12 H12B 0.97 ?
C13 H13A 0.97 ?
C13 H13B 0.97 ?
C14 C19 1.406(4) ?
C14 C15 1.422(4) ?
C15 C16 1.358(4) ?
C15 H15 0.93 ?
C16 C17 1.376(4) ?
C16 H16 0.93 ?
C17 C18 1.370(4) ?
C18 C19 1.403(4) ?
C18 H18 0.93 ?
C19 C20 1.455(4) ?
C20 H20 0.93 ?
C21 C26 1.515(4) ?
C21 C22 1.523(4) ?
C21 H21 0.98 ?
C22 C23 1.524(4) ?
C22 H22A 0.97 ?
C22 H22B 0.97 ?
C23 C24 1.510(4) ?
C23 H23A 0.97 ?
C23 H23B 0.97 ?
C24 C25 1.520(4) ?
C24 H24A 0.97 ?
C24 H24B 0.97 ?
C25 C26 1.528(4) ?
C25 H25A 0.97 ?
C25 H25B 0.97 ?
C26 H26A 0.97 ?
C26 H26B 0.97 ?

loop_
_geom_torsion_atom_site_label_1
_geom_torsion_atom_site_label_2
_geom_torsion_atom_site_label_3
_geom_torsion_atom_site_label_4
_geom_torsion
O2 Zn O1 C14 147.1(2)
N2 Zn O1 C14 -101.4(2)
N1 Zn O1 C14 26.7(2)
O1 Zn O2 C1 138.6(2)
N2 Zn O2 C1 18.1(2)
N1 Zn O2 C1 -110.7(2)
O2 Zn N1 C20 -142.6(2)
O1 Zn N1 C20 -16.8(2)
N2 Zn N1 C20 103.9(2)
O2 Zn N1 C21 36.5(2)
O1 Zn N1 C21 162.3(2)
N2 Zn N1 C21 -77.0(2)
O2 Zn N2 C7 -10.4(2)
O1 Zn N2 C7 -136.6(2)
N1 Zn N2 C7 111.7(2)
O2 Zn N2 C8 167.9(2)
O1 Zn N2 C8 41.8(2)
N1 Zn N2 C8 -70.0(2)
Zn O2 C1 C2 164.6(2)
Zn O2 C1 C6 -16.3(4)
O2 C1 C2 C3 174.5(3)
C6 C1 C2 C3 -4.6(5)
C1 C2 C3 C4 2.9(5)
C2 C3 C4 C5 -0.1(5)
C2 C3 C4 Cl2 -179.0(3)
C3 C4 C5 C6 -0.8(5)
Cl2 C4 C5 C6 178.2(2)
C4 C5 C6 C1 -1.1(4)
C4 C5 C6 C7 -178.6(3)
O2 C1 C6 C5 -175.4(3)
C2 C1 C6 C5 3.7(4)
O2 C1 C6 C7 1.8(5)
C2 C1 C6 C7 -179.1(3)
C8 N2 C7 C6 -177.7(3)
Zn N2 C7 C6 0.7(4)
C5 C6 C7 N2 -176.1(3)
C1 C6 C7 N2 6.6(5)
C7 N2 C8 C9 -133.9(3)
Zn N2 C8 C9 47.6(3)
C7 N2 C8 C13 103.2(3)
Zn N2 C8 C13 -75.3(3)
N2 C8 C9 C10 -176.8(2)
C13 C8 C9 C10 -55.0(3)
C8 C9 C10 C11 56.7(4)
C9 C10 C11 C12 -57.4(4)
C10 C11 C12 C13 56.0(4)
N2 C8 C13 C12 176.9(3)
C9 C8 C13 C12 54.6(4)
C11 C12 C13 C8 -54.8(4)
Zn O1 C14 C19 -22.5(4)
Zn O1 C14 C15 158.2(2)
O1 C14 C15 C16 179.1(3)
C19 C14 C15 C16 -0.3(4)
C14 C15 C16 C17 -0.3(5)
C15 C16 C17 C18 -0.6(5)
C15 C16 C17 Cl1 178.9(2)
C16 C17 C18 C19 2.0(4)
Cl1 C17 C18 C19 -177.5(2)
C17 C18 C19 C14 -2.6(4)
C17 C18 C19 C20 179.3(3)
O1 C14 C19 C18 -177.6(3)
C15 C14 C19 C18 1.7(4)
O1 C14 C19 C20 0.4(5)
C15 C14 C19 C20 179.7(3)
C21 N1 C20 C19 -177.3(3)
Zn N1 C20 C19 1.8(4)
C18 C19 C20 N1 -170.9(3)
C14 C19 C20 N1 11.0(5)
C20 N1 C21 C26 108.4(3)
Zn N1 C21 C26 -70.7(3)
C20 N1 C21 C22 -129.1(3)
Zn N1 C21 C22 51.8(3)
N1 C21 C22 C23 -175.8(2)
C26 C21 C22 C23 -55.0(3)
C21 C22 C23 C24 57.3(4)
C22 C23 C24 C25 -58.7(4)
C23 C24 C25 C26 56.9(4)
N1 C21 C26 C25 174.5(2)
C22 C21 C26 C25 53.7(4)
C24 C25 C26 C21 -54.3(4)
